data_2211798
loop_
_publ_author_name
'Brito-Arias, Marco'
'Cruz-Salazar, Diana'
'Molins, Elies'

_publ_section_title
;
 4-Nitrophenyl
 tetra-<i>O</i>-acetyl-\b-<small>D</small>-glucopyranoside
;
_journal_coeditor_code ER2020
_journal_issue 1
_journal_name_full 'Acta Crystallographica Section E'
_journal_page_first o359
_journal_page_last o360
_journal_paper_doi 10.1107/S1600536806052317
_journal_volume 63
_journal_year 2007
_chemical_formula_iupac 'C20 H23 N O12'
_chemical_formula_moiety 'C20 H23 N O12'
_chemical_formula_sum 'C20 H23 N O12'
_chemical_formula_weight 469.39
_chemical_name_systematic
;
4-Nitrophenyl tetra-O-acetyl-\b-D-glucopyranoside
;
_space_group_IT_number 4
_symmetry_cell_setting monoclinic
_symmetry_space_group_name_Hall 'P 2yb'
_symmetry_space_group_name_H-M 'P 1 21 1'
_atom_sites_solution_hydrogens geom
_atom_sites_solution_primary direct
_atom_sites_solution_secondary difmap
_cell_angle_alpha 90
_cell_angle_beta 100.044(12)
_cell_angle_gamma 90
_cell_formula_units_Z 2
_cell_length_a 5.7832(10)
_cell_length_b 16.204(3)
_cell_length_c 12.7389(16)
_cell_measurement_reflns_used 25
_cell_measurement_temperature 294(2)
_cell_measurement_theta_max 16.3
_cell_measurement_theta_min 12.7
_cell_volume 1175.5(3)
_computing_cell_refinement 'CAD-4 EXPRESS'
_computing_data_collection 'CAD-4 EXPRESS (Enraf--Nonius, 1994)'
_computing_data_reduction 'XCAD4 (Harms & Wocadlo, 1995)'
_computing_molecular_graphics 'ORTEP-3 for Windows (Farrugia, 1997)'
_computing_publication_material 'WinGX (Farrugia, 1999)'
_computing_structure_refinement 'SHELXL97 (Sheldrick, 1997)'
_computing_structure_solution 'SHELXS97 (Sheldrick, 1997)'
_diffrn_ambient_temperature 293(2)
_diffrn_measured_fraction_theta_full 1
_diffrn_measured_fraction_theta_max 1
_diffrn_measurement_device '\k-geometry diffractometer'
_diffrn_measurement_device_type 'Enraf--Nonius CAD-4'
_diffrn_measurement_method 'non-profiled \w'
_diffrn_radiation_monochromator graphite
_diffrn_radiation_type MoK\a
_diffrn_radiation_wavelength 0.71073
_diffrn_reflns_av_R_equivalents 0.046
_diffrn_reflns_limit_h_max 6
_diffrn_reflns_limit_h_min -6
_diffrn_reflns_limit_k_max 19
_diffrn_reflns_limit_k_min 0
_diffrn_reflns_limit_l_max 15
_diffrn_reflns_limit_l_min 0
_diffrn_reflns_number 2242
_diffrn_reflns_theta_full 24.97
_diffrn_reflns_theta_max 24.97
_diffrn_reflns_theta_min 1.62
_diffrn_standards_decay_% 0
_diffrn_standards_interval_time 60
_diffrn_standards_number 3
_exptl_absorpt_coefficient_mu 0.111
_exptl_absorpt_correction_T_max 0.979
_exptl_absorpt_correction_T_min 0.948
_exptl_absorpt_correction_type refdelf
_exptl_absorpt_process_details '(Walker & Stuart, 1983)'
_exptl_crystal_colour colourless
_exptl_crystal_density_diffrn 1.326
_exptl_crystal_density_method 'not measured'
_exptl_crystal_description prism
_exptl_crystal_F_000 492
_exptl_crystal_size_max 0.51
_exptl_crystal_size_mid 0.21
_exptl_crystal_size_min 0.18
_refine_diff_density_max 0.116
_refine_diff_density_min -0.146
_refine_ls_extinction_method none
_refine_ls_goodness_of_fit_ref 1.064
_refine_ls_hydrogen_treatment constr
_refine_ls_matrix_type full
_refine_ls_number_parameters 302
_refine_ls_number_reflns 2147
_refine_ls_number_restraints 1
_refine_ls_restrained_S_all 1.064
_refine_ls_R_factor_all 0.0616
_refine_ls_R_factor_gt 0.0397
_refine_ls_shift/su_max 0.00
_refine_ls_shift/su_mean 0.00
_refine_ls_structure_factor_coef Fsqd
_refine_ls_weighting_details 'calc w=1/[\s^2^(Fo^2^)+(0.0631P)^2^+0.062P] where P=(Fo^2^+2Fc^2^)/3'
_refine_ls_weighting_scheme calc
_refine_ls_wR_factor_gt 0.0984
_refine_ls_wR_factor_ref 0.1082
_reflns_number_gt 1710
_reflns_number_total 2147
_reflns_threshold_expression I>2\s(I)
_cod_data_source_file er2020.cif
_cod_data_source_block I
_cod_original_sg_symbol_H-M 'P 21'
_cod_database_code 2211798
_cod_database_fobs_code 2211798

loop_
_symmetry_equiv_pos_as_xyz
'x, y, z'
'-x, y+1/2, -z'

loop_
_atom_site_type_symbol
_atom_site_label
_atom_site_fract_x
_atom_site_fract_y
_atom_site_fract_z
_atom_site_U_iso_or_equiv
_atom_site_adp_type
_atom_site_calc_flag
_atom_site_refinement_flags
_atom_site_occupancy
C C1' 0.4212(6) 0.5550(2) 0.6651(3) 0.0546(9) Uani d . 1
H H1' 0.2836 0.5897 0.6681 0.065 Uiso calc R 1
C C2' 0.5598(6) 0.5423(2) 0.7753(3) 0.0544(8) Uani d . 1
H H2' 0.6888 0.5036 0.7728 0.065 Uiso calc R 1
C C3' 0.6552(6) 0.6234(2) 0.8206(3) 0.0529(8) Uani d . 1
H H3' 0.5253 0.6581 0.8349 0.064 Uiso calc R 1
C C4' 0.7869(5) 0.6680(2) 0.7451(3) 0.0496(8) Uani d . 1
H H4' 0.9310 0.6378 0.7395 0.059 Uiso calc R 1
C C5' 0.6336(6) 0.6745(2) 0.6360(3) 0.0505(8) Uani d . 1
H H5' 0.4925 0.7065 0.6418 0.061 Uiso calc R 1
C C6' 0.7511(6) 0.7118(3) 0.5514(3) 0.0590(9) Uani d . 1
H H6A1 0.8214 0.7645 0.5750 0.071 Uiso calc R 1
H H6A2 0.8731 0.6755 0.5348 0.071 Uiso calc R 1
C C1 0.1466(6) 0.4739(2) 0.5481(3) 0.0553(8) Uani d . 1
C C2 0.0939(7) 0.5303(2) 0.4668(3) 0.0650(10) Uani d . 1
H H2 0.1956 0.5737 0.4602 0.078 Uiso calc R 1
C C3 -0.1135(7) 0.5212(3) 0.3950(3) 0.0702(10) Uani d . 1
H H3 -0.1530 0.5584 0.3392 0.084 Uiso calc R 1
C C4 -0.2603(7) 0.4567(3) 0.4070(3) 0.0661(10) Uani d . 1
C C5 -0.2089(7) 0.4008(3) 0.4870(4) 0.0724(11) Uani d . 1
H H5 -0.3114 0.3575 0.4932 0.087 Uiso calc R 1
C C6 -0.0036(7) 0.4090(2) 0.5585(3) 0.0698(10) Uani d . 1
H H6 0.0346 0.3711 0.6137 0.084 Uiso calc R 1
C C7 0.6338(9) 0.7262(3) 0.3641(3) 0.0709(11) Uani d . 1
C C8 0.4297(10) 0.7355(5) 0.2767(4) 0.119(2) Uani d . 1
H H8' 0.4519 0.7015 0.2175 0.179 Uiso calc R 1
H H8B 0.4161 0.7922 0.2545 0.179 Uiso calc R 1
H H8C 0.2892 0.7190 0.3014 0.179 Uiso calc R 1
C C9 1.0593(6) 0.7787(3) 0.7859(3) 0.0573(9) Uani d . 1
C C10 1.1016(8) 0.8568(3) 0.8462(4) 0.0856(13) Uani d . 1
H H10' 1.2507 0.8792 0.8374 0.128 Uiso calc R 1
H H10B 1.1020 0.8464 0.9204 0.128 Uiso calc R 1
H H10C 0.9795 0.8955 0.8199 0.128 Uiso calc R 1
C C11 0.7608(10) 0.6413(4) 1.0095(3) 0.0906(14) Uani d . 1
C C12 0.9532(13) 0.6229(6) 1.1010(4) 0.141(3) Uani d . 1
H H12' 0.9305 0.6550 1.1617 0.212 Uiso calc R 1
H H12B 1.1019 0.6367 1.0819 0.212 Uiso calc R 1
H H12C 0.9508 0.5653 1.1182 0.212 Uiso calc R 1
C C13 0.4641(8) 0.4397(3) 0.8948(4) 0.0791(12) Uani d . 1
C C14 0.2813(10) 0.4127(4) 0.9553(5) 0.125(2) Uani d . 1
H H14' 0.3383 0.3665 0.9996 0.188 Uiso calc R 1
H H14B 0.1428 0.3968 0.9064 0.188 Uiso calc R 1
H H14C 0.2442 0.4573 0.9991 0.188 Uiso calc R 1
N N4 -0.4847(7) 0.4485(3) 0.3317(4) 0.0873(11) Uani d . 1
O O5' 0.5663(4) 0.59238(15) 0.60002(18) 0.0578(6) Uani d . 1
O O1 0.3511(4) 0.47746(15) 0.6231(2) 0.0648(7) Uani d . 1
O O4 -0.5255(7) 0.4985(3) 0.2605(3) 0.1251(15) Uani d . 1
O O5 -0.6157(6) 0.3926(3) 0.3459(4) 0.1147(13) Uani d . 1
O O6 0.5704(4) 0.7227(2) 0.45949(19) 0.0744(8) Uani d . 1
O O7 0.8341(6) 0.7222(2) 0.3526(2) 0.0808(8) Uani d . 1
O O8 0.8455(4) 0.74719(15) 0.79166(18) 0.0547(6) Uani d . 1
O O9 1.1881(4) 0.7474(2) 0.7345(2) 0.0797(8) Uani d . 1
O O10 0.8150(4) 0.60862(17) 0.91866(18) 0.0659(7) Uani d . 1
O O11 0.5881(8) 0.6799(4) 1.0124(3) 0.1404(18) Uani d . 1
O O12 0.4022(4) 0.50926(17) 0.8406(2) 0.0687(7) Uani d . 1
O O13 0.6463(7) 0.4053(2) 0.8930(3) 0.1075(12) Uani d . 1

loop_
_atom_site_aniso_label
_atom_site_aniso_U_11
_atom_site_aniso_U_22
_atom_site_aniso_U_33
_atom_site_aniso_U_12
_atom_site_aniso_U_13
_atom_site_aniso_U_23
C1' 0.0520(19) 0.051(2) 0.063(2) 0.0063(16) 0.0175(17) -0.0036(17)
C2' 0.0514(18) 0.058(2) 0.057(2) 0.0073(16) 0.0181(16) 0.0030(16)
C3' 0.0458(18) 0.069(2) 0.0463(18) 0.0103(16) 0.0140(15) 0.0015(16)
C4' 0.0408(16) 0.056(2) 0.0544(19) 0.0064(15) 0.0158(15) -0.0057(16)
C5' 0.0452(17) 0.055(2) 0.0539(19) 0.0063(16) 0.0170(15) -0.0044(16)
C6' 0.055(2) 0.077(2) 0.0478(18) 0.0003(17) 0.0160(16) 0.0007(18)
C1 0.0513(19) 0.051(2) 0.065(2) 0.0047(17) 0.0127(17) -0.0096(18)
C2 0.071(2) 0.059(2) 0.066(2) -0.0045(19) 0.013(2) -0.0004(19)
C3 0.084(3) 0.065(2) 0.062(2) 0.004(2) 0.012(2) -0.003(2)
C4 0.060(2) 0.066(3) 0.071(2) 0.0041(19) 0.0107(19) -0.020(2)
C5 0.066(2) 0.059(2) 0.093(3) -0.009(2) 0.016(2) -0.009(2)
C6 0.075(2) 0.053(2) 0.082(3) -0.0021(19) 0.014(2) 0.002(2)
C7 0.088(3) 0.071(3) 0.056(2) -0.015(2) 0.018(2) -0.0030(19)
C8 0.101(4) 0.194(7) 0.058(3) -0.009(4) 0.000(3) 0.022(4)
C9 0.0404(18) 0.080(2) 0.0519(19) 0.0004(17) 0.0095(15) -0.0005(18)
C10 0.069(2) 0.108(3) 0.081(3) -0.024(3) 0.017(2) -0.024(3)
C11 0.107(4) 0.114(4) 0.050(2) 0.002(3) 0.012(2) -0.010(2)
C12 0.174(6) 0.183(7) 0.054(3) 0.006(6) -0.018(3) -0.008(4)
C13 0.066(3) 0.088(3) 0.082(3) -0.011(2) 0.008(2) 0.020(2)
C14 0.106(4) 0.139(5) 0.140(5) -0.011(4) 0.047(4) 0.059(4)
N4 0.073(2) 0.092(3) 0.094(3) 0.011(2) 0.004(2) -0.022(3)
O5' 0.0619(14) 0.0619(15) 0.0530(13) 0.0016(12) 0.0194(11) -0.0097(12)
O1 0.0618(15) 0.0520(15) 0.0792(17) 0.0052(12) 0.0081(13) -0.0066(13)
O4 0.106(3) 0.147(4) 0.108(3) -0.001(3) -0.020(2) 0.013(3)
O5 0.077(2) 0.104(3) 0.155(3) -0.016(2) -0.001(2) -0.031(3)
O6 0.0616(15) 0.113(2) 0.0495(14) 0.0040(15) 0.0116(12) 0.0112(15)
O7 0.091(2) 0.094(2) 0.0641(16) -0.0167(16) 0.0314(15) -0.0036(15)
O8 0.0447(12) 0.0643(15) 0.0582(14) 0.0002(11) 0.0174(10) -0.0105(11)
O9 0.0461(13) 0.105(2) 0.0937(19) -0.0015(14) 0.0279(14) -0.0139(17)
O10 0.0645(15) 0.0793(18) 0.0515(14) 0.0054(13) 0.0029(11) 0.0046(13)
O11 0.146(4) 0.202(5) 0.077(2) 0.047(4) 0.030(2) -0.036(3)
O12 0.0601(15) 0.0732(17) 0.0785(16) 0.0024(13) 0.0276(13) 0.0147(15)
O13 0.087(2) 0.105(3) 0.131(3) 0.015(2) 0.021(2) 0.054(2)

loop_
_atom_type_symbol
_atom_type_description
_atom_type_scat_dispersion_real
_atom_type_scat_dispersion_imag
_atom_type_scat_source
C C 0.0033 0.0016 'International Tables Vol C Tables 4.2.6.8 and 6.1.1.4'
H H 0 0 'International Tables Vol C Tables 4.2.6.8 and 6.1.1.4'
N N 0.0061 0.0033 'International Tables Vol C Tables 4.2.6.8 and 6.1.1.4'
O O 0.0106 0.006 'International Tables Vol C Tables 4.2.6.8 and 6.1.1.4'

loop_
_geom_angle_atom_site_label_1
_geom_angle_atom_site_label_2
_geom_angle_atom_site_label_3
_geom_angle
_geom_angle_publ_flag
O1 C1' O5' 108.8(3) y
O1 C1' C2' 107.8(3) y
O5' C1' C2' 109.4(3) y
O1 C1' H1' 110.3 ?
O5' C1' H1' 110.3 ?
C2' C1' H1' 110.3 ?
O12 C2' C3' 109.3(3) ?
O12 C2' C1' 107.6(3) ?
C1' C2' C3' 109.9(3) y
O12 C2' H2' 110.0 ?
C3' C2' H2' 110.0 ?
C1' C2' H2' 110.0 ?
O10 C3' C2' 109.0(3) ?
O10 C3' C4' 108.2(3) ?
C2' C3' C4' 111.5(3) y
O10 C3' H3' 109.3 ?
C2' C3' H3' 109.3 ?
C4' C3' H3' 109.3 ?
O8 C4' C3' 106.0(2) ?
O8 C4' C5' 112.1(3) ?
C3' C4' C5' 109.7(3) y
O8 C4' H4' 109.7 ?
C3' C4' H4' 109.7 ?
C5' C4' H4' 109.7 ?
O5' C5' C6' 106.0(3) ?
O5' C5' C4' 108.1(3) y
C6' C5' C4' 114.9(3) ?
O5' C5' H5' 109.2 ?
C6' C5' H5' 109.2 ?
C4' C5' H5' 109.2 ?
O6 C6' C5' 106.2(3) ?
O6 C6' H6A1 110.5 ?
C5' C6' H6A1 110.5 ?
O6 C6' H6A2 110.5 ?
C5' C6' H6A2 110.5 ?
H6A1 C6' H6A2 108.7 ?
C2 C1 C6 121.1(3) ?
C2 C1 O1 122.8(3) ?
C6 C1 O1 116.1(3) ?
C1 C2 C3 118.7(4) ?
C1 C2 H2 120.7 ?
C3 C2 H2 120.7 ?
C4 C3 C2 119.3(4) ?
C4 C3 H3 120.3 ?
C2 C3 H3 120.3 ?
C5 C4 C3 122.2(4) ?
C5 C4 N4 118.6(4) ?
C3 C4 N4 119.1(4) ?
C4 C5 C6 119.0(4) ?
C4 C5 H5 120.5 ?
C6 C5 H5 120.5 ?
C5 C6 C1 119.7(4) ?
C5 C6 H6 120.2 ?
C1 C6 H6 120.2 ?
O7 C7 O6 122.5(4) ?
O7 C7 C8 125.1(4) ?
O6 C7 C8 112.4(4) ?
C7 C8 H8' 109.5 ?
C7 C8 H8B 109.5 ?
H8' C8 H8B 109.5 ?
C7 C8 H8C 109.5 ?
H8' C8 H8C 109.5 ?
H8B C8 H8C 109.5 ?
O9 C9 O8 122.4(4) ?
O9 C9 C10 126.1(3) ?
O8 C9 C10 111.4(3) ?
C9 C10 H10' 109.5 ?
C9 C10 H10B 109.5 ?
H10' C10 H10B 109.5 ?
C9 C10 H10C 109.5 ?
H10' C10 H10C 109.5 ?
H10B C10 H10C 109.5 ?
O11 C11 O10 123.6(4) ?
O11 C11 C12 126.7(5) ?
O10 C11 C12 109.7(5) ?
C11 C12 H12' 109.5 ?
C11 C12 H12B 109.5 ?
H12' C12 H12B 109.5 ?
C11 C12 H12C 109.5 ?
H12' C12 H12C 109.5 ?
H12B C12 H12C 109.5 ?
O13 C13 O12 122.7(4) ?
O13 C13 C14 125.8(5) ?
O12 C13 C14 111.5(4) ?
C13 C14 H14' 109.5 ?
C13 C14 H14B 109.5 ?
H14' C14 H14B 109.5 ?
C13 C14 H14C 109.5 ?
H14' C14 H14C 109.5 ?
H14B C14 H14C 109.5 ?
O4 N4 O5 124.5(5) ?
O4 N4 C4 117.4(5) ?
O5 N4 C4 118.0(5) ?
C1' O5' C5' 111.3(2) y
C1 O1 C1' 117.2(3) y
C7 O6 C6' 118.1(3) ?
C9 O8 C4' 118.0(3) ?
C11 O10 C3' 117.8(3) ?
C13 O12 C2' 118.2(3) ?

loop_
_geom_bond_atom_site_label_1
_geom_bond_atom_site_label_2
_geom_bond_distance
_geom_bond_publ_flag
C1' O1 1.398(4) y
C1' O5' 1.414(4) y
C1' C2' 1.504(5) y
C1' H1' 0.9800 ?
C2' O12 1.441(4) y
C2' C3' 1.500(5) y
C2' H2' 0.9800 ?
C3' O10 1.439(4) y
C3' C4' 1.511(5) y
C3' H3' 0.9800 ?
C4' O8 1.429(4) y
C4' C5' 1.516(4) y
C4' H4' 0.9800 ?
C5' O5' 1.439(4) y
C5' C6' 1.498(5) y
C5' H5' 0.9800 ?
C6' O6 1.438(4) ?
C6' H6A1 0.9700 ?
C6' H6A2 0.9700 ?
C1 C2 1.375(5) ?
C1 C6 1.386(5) ?
C1 O1 1.386(4) y
C2 C3 1.384(5) ?
C2 H2 0.9300 ?
C3 C4 1.372(6) ?
C3 H3 0.9300 ?
C4 C5 1.358(6) ?
C4 N4 1.479(5) ?
C5 C6 1.371(6) ?
C5 H5 0.9300 ?
C6 H6 0.9300 ?
C7 O7 1.194(5) ?
C7 O6 1.330(5) ?
C7 C8 1.483(7) ?
C8 H8' 0.9600 ?
C8 H8B 0.9600 ?
C8 H8C 0.9600 ?
C9 O9 1.188(4) ?
C9 O8 1.351(4) ?
C9 C10 1.479(6) ?
C10 H10' 0.9600 ?
C10 H10B 0.9600 ?
C10 H10C 0.9600 ?
C11 O11 1.184(6) ?
C11 O10 1.357(5) ?
C11 C12 1.495(8) ?
C12 H12' 0.9600 ?
C12 H12B 0.9600 ?
C12 H12C 0.9600 ?
C13 O13 1.196(5) ?
C13 O12 1.338(5) ?
C13 C14 1.479(7) ?
C14 H14' 0.9600 ?
C14 H14B 0.9600 ?
C14 H14C 0.9600 ?
N4 O4 1.209(6) ?
N4 O5 1.214(6) ?

loop_
_geom_hbond_atom_site_label_D
_geom_hbond_atom_site_label_H
_geom_hbond_atom_site_label_A
_geom_hbond_site_symmetry_A
_geom_hbond_distance_DH
_geom_hbond_distance_HA
_geom_hbond_distance_DA
_geom_hbond_angle_DHA
_geom_hbond_publ_flag
C2 H2 O5' . 0.93 2.55 3.113(5) 120 yes
C2' H2' O13 . 0.98 2.25 2.674(6) 105 yes
C3' H3' O9 1_455 0.98 2.58 3.387(5) 140 yes
C3' H3' O11 . 0.98 2.25 2.699(6) 106 yes
C5' H5' O9 1_455 0.98 2.38 3.279(5) 152 yes
C6 H6 O7 2_646 0.93 2.54 3.320(6) 141 yes
O11 H3' O9 1_455 ? ? ? 113 yes

loop_
_geom_torsion_atom_site_label_1
_geom_torsion_atom_site_label_2
_geom_torsion_atom_site_label_3
_geom_torsion_atom_site_label_4
_geom_torsion
_geom_torsion_publ_flag
O1 C1' C2' O12 -65.5(3) ?
O5' C1' C2' O12 176.3(3) ?
O1 C1' C2' C3' 175.6(3) ?
O5' C1' C2' C3' 57.5(3) ?
O12 C2' C3' O10 70.6(3) ?
C1' C2' C3' O10 -171.6(3) ?
O12 C2' C3' C4' -169.9(3) ?
C1' C2' C3' C4' -52.1(4) ?
O10 C3' C4' O8 -66.3(3) ?
C2' C3' C4' O8 173.8(3) ?
O10 C3' C4' C5' 172.5(3) ?
C2' C3' C4' C5' 52.6(3) ?
O8 C4' C5' O5' -174.8(2) ?
C3' C4' C5' O5' -57.3(3) ?
O8 C4' C5' C6' 67.1(3) ?
C3' C4' C5' C6' -175.4(3) ?
O5' C5' C6' O6 68.3(3) ?
C4' C5' C6' O6 -172.4(3) y
C6 C1 C2 C3 0.1(5) ?
O1 C1 C2 C3 179.3(3) ?
C1 C2 C3 C4 0.2(5) ?
C2 C3 C4 C5 -0.3(6) ?
C2 C3 C4 N4 178.4(3) ?
C3 C4 C5 C6 0.1(6) ?
N4 C4 C5 C6 -178.6(3) ?
C4 C5 C6 C1 0.2(6) ?
C2 C1 C6 C5 -0.3(6) ?
O1 C1 C6 C5 -179.5(3) ?
C5 C4 N4 O4 -179.2(4) ?
C3 C4 N4 O4 2.0(6) ?
C5 C4 N4 O5 1.2(6) ?
C3 C4 N4 O5 -177.5(4) ?
O1 C1' O5' C5' 176.8(2) y
C2' C1' O5' C5' -65.7(3) ?
C6' C5' O5' C1' -170.9(3) ?
C4' C5' O5' C1' 65.4(3) ?
C2 C1 O1 C1' 43.1(4) ?
C6 C1 O1 C1' -137.6(3) ?
O5' C1' O1 C1 -89.2(3) y
C2' C1' O1 C1 152.3(3) ?
O7 C7 O6 C6' -1.4(6) ?
C8 C7 O6 C6' 178.7(5) ?
C5' C6' O6 C7 -156.2(4) ?
O9 C9 O8 C4' 8.1(5) ?
C10 C9 O8 C4' -174.6(3) ?
C3' C4' O8 C9 140.4(3) y
C5' C4' O8 C9 -100.0(3) ?
O11 C11 O10 C3' 1.3(8) ?
C12 C11 O10 C3' -177.1(5) ?
C2' C3' O10 C11 -118.1(4) y
C4' C3' O10 C11 120.5(4) ?
O13 C13 O12 C2' 1.8(6) ?
C14 C13 O12 C2' -178.4(5) ?
C3' C2' O12 C13 -113.8(4) ?
C1' C2' O12 C13 127.0(3) y

loop_
_cod_related_entry_id
_cod_related_entry_database
_cod_related_entry_code
1 ChemSpider 2029208
